data_7156627
loop_
_publ_author_name
'Yang, Yajie'
'Huang, Jiaqi'
'Tan, Hailu'
'Kong, Lingkai'
'Wang, Mengdan'
'Yuan, Yang'
'Li, Yanzhong'

_publ_section_title
;
 Synthesis of cyano-substituted carbazoles via successive C-C/C-H
 cleavage.
;
_journal_issue 4
_journal_name_full 'Organic &amp; biomolecular chemistry'
_journal_page_first 958
_journal_page_last 965
_journal_paper_doi 10.1039/c8ob03031f
_journal_volume 17
_journal_year 2019
_chemical_formula_sum 'C27 H20 N2 O2'
_chemical_formula_weight 404.45
_space_group_crystal_system monoclinic
_space_group_IT_number 14
_space_group_name_Hall '-P 2yn'
_space_group_name_H-M_alt 'P 1 21/n 1'
_symmetry_space_group_name_Hall '-P 2yn'
_symmetry_space_group_name_H-M 'P 1 21/n 1'
_atom_sites_solution_hydrogens geom
_audit_creation_method SHELXL-2013
_audit_update_record
;
2018-04-04 deposited with the CCDC.
2019-01-03 downloaded from the CCDC.
;
_cell_angle_alpha 90
_cell_angle_beta 117.4990(10)
_cell_angle_gamma 90
_cell_formula_units_Z 4
_cell_length_a 10.2176(5)
_cell_length_b 22.5674(12)
_cell_length_c 10.3343(5)
_cell_measurement_reflns_used 9986
_cell_measurement_temperature 296(2)
_cell_measurement_theta_max 51.624
_cell_measurement_theta_min 4.637
_cell_volume 2113.70(18)
_computing_cell_refinement 'Bruker SAINT'
_computing_data_collection 'Bruker APEX2'
_computing_data_reduction 'Bruker SAINT'
_computing_molecular_graphics 'Bruker SHELXTL'
_computing_publication_material 'Bruker SHELXTL'
_computing_structure_refinement 'SHELXL-2013 (Sheldrick, 2013)'
_computing_structure_solution 'SHELXS-97 (Sheldrick 2008)'
_diffrn_ambient_temperature 296(2)
_diffrn_measured_fraction_theta_full 0.996
_diffrn_measured_fraction_theta_max 0.996
_diffrn_measurement_device_type 'Bruker APEX-II CCD'
_diffrn_measurement_method '\f and \w scans'
_diffrn_radiation_type MoK\a
_diffrn_radiation_wavelength 0.71073
_diffrn_reflns_av_R_equivalents 0.0477
_diffrn_reflns_av_unetI/netI 0.0205
_diffrn_reflns_Laue_measured_fraction_full 0.996
_diffrn_reflns_Laue_measured_fraction_max 0.996
_diffrn_reflns_limit_h_max 12
_diffrn_reflns_limit_h_min -12
_diffrn_reflns_limit_k_max 27
_diffrn_reflns_limit_k_min -27
_diffrn_reflns_limit_l_max 12
_diffrn_reflns_limit_l_min -12
_diffrn_reflns_number 49545
_diffrn_reflns_point_group_measured_fraction_full 0.996
_diffrn_reflns_point_group_measured_fraction_max 0.996
_diffrn_reflns_theta_full 25.242
_diffrn_reflns_theta_max 25.999
_diffrn_reflns_theta_min 2.863
_exptl_absorpt_coefficient_mu 0.081
_exptl_absorpt_correction_T_max 0.7456
_exptl_absorpt_correction_T_min 0.6979
_exptl_absorpt_correction_type multi-scan
_exptl_absorpt_process_details sadabs
_exptl_crystal_colour yellow
_exptl_crystal_density_diffrn 1.271
_exptl_crystal_description prismatic
_exptl_crystal_F_000 848
_exptl_crystal_size_max 0.160
_exptl_crystal_size_mid 0.120
_exptl_crystal_size_min 0.100
_refine_diff_density_max 0.204
_refine_diff_density_min -0.181
_refine_diff_density_rms 0.028
_refine_ls_extinction_coef 0.019(3)
_refine_ls_extinction_expression Fc^*^=kFc[1+0.001xFc^2^\l^3^/sin(2\q)]^-1/4^
_refine_ls_extinction_method SHELXL
_refine_ls_goodness_of_fit_ref 1.033
_refine_ls_hydrogen_treatment constr
_refine_ls_matrix_type full
_refine_ls_number_parameters 283
_refine_ls_number_reflns 4142
_refine_ls_number_restraints 0
_refine_ls_restrained_S_all 1.033
_refine_ls_R_factor_all 0.0576
_refine_ls_R_factor_gt 0.0443
_refine_ls_shift/su_max 0.023
_refine_ls_shift/su_mean 0.001
_refine_ls_structure_factor_coef Fsqd
_refine_ls_weighting_details 'w=1/[\s^2^(Fo^2^)+(0.0529P)^2^+0.5412P] where P=(Fo^2^+2Fc^2^)/3'
_refine_ls_weighting_scheme calc
_refine_ls_wR_factor_gt 0.1097
_refine_ls_wR_factor_ref 0.1214
_reflns_Friedel_coverage 0.000
_reflns_number_gt 3318
_reflns_number_total 4142
_reflns_threshold_expression 'I > 2\s(I)'
_cod_data_source_file c8ob03031f2.cif
_cod_data_source_block mo_d8v17800_0m
_cod_depositor_comments 'Adding full bibliography for 7156627--7156629.cif.'
_cod_database_code 7156627
_shelx_space_group_comment
; 
The symmetry employed for this shelxl refinement is uniquely defined 
by the following loop, which should always be used as a source of 
symmetry information in preference to the above space-group names. 
They are only intended as comments. 
;
_shelx_estimated_absorpt_t_min 0.987
_shelx_estimated_absorpt_t_max 0.992
_shelxl_version_number 2013-4

loop_
_space_group_symop_operation_xyz
'x, y, z'
'-x+1/2, y+1/2, -z+1/2'
'-x, -y, -z'
'x-1/2, -y-1/2, z-1/2'

loop_
_atom_site_label
_atom_site_type_symbol
_atom_site_fract_x
_atom_site_fract_y
_atom_site_fract_z
_atom_site_U_iso_or_equiv
_atom_site_adp_type
_atom_site_occupancy
_atom_site_site_symmetry_order
_atom_site_calc_flag
_atom_site_refinement_flags_posn
_atom_site_refinement_flags_adp
O1 O 0.26049(15) 0.52564(5) 0.82209(17) 0.0722(4) Uani 1 1 d . .
O2 O 0.31792(15) 0.62926(5) 0.88868(16) 0.0654(4) Uani 1 1 d . .
H2 H 0.2801 0.5965 0.8803 0.098 Uiso 1 1 calc R U
N1 N 0.28441(14) 0.42183(6) 0.67849(16) 0.0531(4) Uani 1 1 d . .
N2 N 0.21171(17) 0.54847(8) 0.39947(18) 0.0738(5) Uani 1 1 d . .
C1 C 0.35161(17) 0.36987(7) 0.67161(17) 0.0484(4) Uani 1 1 d . .
C2 C 0.2897(2) 0.31468(8) 0.6143(2) 0.0637(5) Uani 1 1 d . .
H2A H 0.1884 0.3085 0.5725 0.076 Uiso 1 1 calc R U
C3 C 0.3840(2) 0.27014(8) 0.6221(2) 0.0690(5) Uani 1 1 d . .
H3 H 0.3456 0.2330 0.5851 0.083 Uiso 1 1 calc R U
C4 C 0.5359(2) 0.27902(8) 0.6838(2) 0.0692(5) Uani 1 1 d . .
H4 H 0.5968 0.2478 0.6869 0.083 Uiso 1 1 calc R U
C5 C 0.5967(2) 0.33283(7) 0.7399(2) 0.0579(4) Uani 1 1 d . .
H5 H 0.6983 0.3383 0.7813 0.069 Uiso 1 1 calc R U
C6 C 0.50457(17) 0.37972(6) 0.73448(16) 0.0451(4) Uani 1 1 d . .
C7 C 0.52777(17) 0.44003(7) 0.77730(16) 0.0459(4) Uani 1 1 d . .
H7 H 0.6183 0.4594 0.8215 0.055 Uiso 1 1 calc R U
C8 C 0.39323(16) 0.46466(6) 0.74205(17) 0.0455(4) Uani 1 1 d . .
C9 C 0.36015(18) 0.52350(7) 0.78034(18) 0.0487(4) Uani 1 1 d . .
C10 C 0.43938(16) 0.57559(6) 0.77982(16) 0.0423(3) Uani 1 1 d . .
C11 C 0.54096(16) 0.57576(6) 0.71283(16) 0.0398(3) Uani 1 1 d . .
C12 C 0.48714(16) 0.56519(6) 0.56937(16) 0.0441(3) Uani 1 1 d . .
H12 H 0.5523 0.5637 0.5297 0.053 Uiso 1 1 calc R U
C13 C 0.33400(18) 0.55615(7) 0.47580(17) 0.0508(4) Uani 1 1 d . .
C14 C 0.70144(16) 0.58564(6) 0.80390(16) 0.0445(4) Uani 1 1 d . .
C15 C 0.78795(19) 0.60791(8) 0.7432(2) 0.0616(5) Uani 1 1 d . .
H15 H 0.7432 0.6200 0.6462 0.074 Uiso 1 1 calc R U
C16 C 0.9385(2) 0.61228(10) 0.8245(3) 0.0794(6) Uani 1 1 d . .
H16 H 0.9949 0.6272 0.7825 0.095 Uiso 1 1 calc R U
C17 C 1.0055(2) 0.59461(10) 0.9674(3) 0.0841(7) Uani 1 1 d . .
H17 H 1.1076 0.5967 1.0217 0.101 Uiso 1 1 calc R U
C18 C 0.9228(2) 0.57397(10) 1.0302(2) 0.0803(6) Uani 1 1 d . .
H18 H 0.9687 0.5624 1.1275 0.096 Uiso 1 1 calc R U
C19 C 0.77032(19) 0.57018(8) 0.94958(18) 0.0593(4) Uani 1 1 d . .
H19 H 0.7144 0.5572 0.9940 0.071 Uiso 1 1 calc R U
C20 C 0.41217(17) 0.62762(7) 0.83682(17) 0.0466(4) Uani 1 1 d . .
C21 C 0.48496(16) 0.68519(7) 0.84478(17) 0.0474(4) Uani 1 1 d . .
C22 C 0.4903(2) 0.71002(7) 0.7249(2) 0.0579(4) Uani 1 1 d . .
H22 H 0.4543 0.6891 0.6376 0.069 Uiso 1 1 calc R U
C23 C 0.5493(2) 0.76583(8) 0.7353(3) 0.0764(6) Uani 1 1 d . .
H23 H 0.5503 0.7830 0.6540 0.092 Uiso 1 1 calc R U
C24 C 0.6062(2) 0.79619(9) 0.8645(3) 0.0840(7) Uani 1 1 d . .
H24 H 0.6472 0.8336 0.8711 0.101 Uiso 1 1 calc R U
C25 C 0.6029(2) 0.77159(9) 0.9842(3) 0.0779(6) Uani 1 1 d . .
H25 H 0.6427 0.7921 1.0721 0.094 Uiso 1 1 calc R U
C26 C 0.54073(19) 0.71662(8) 0.9747(2) 0.0613(5) Uani 1 1 d . .
H26 H 0.5362 0.7006 1.0554 0.074 Uiso 1 1 calc R U
C27 C 0.1254(2) 0.43056(9) 0.6052(3) 0.0802(6) Uani 1 1 d . .
H27A H 0.0888 0.4263 0.5018 0.120 Uiso 1 1 calc R U
H27B H 0.1028 0.4696 0.6262 0.120 Uiso 1 1 calc R U
H27C H 0.0796 0.4016 0.6392 0.120 Uiso 1 1 calc R U

loop_
_atom_site_aniso_label
_atom_site_aniso_U_11
_atom_site_aniso_U_22
_atom_site_aniso_U_33
_atom_site_aniso_U_23
_atom_site_aniso_U_13
_atom_site_aniso_U_12
O1 0.0845(9) 0.0519(7) 0.1162(11) 0.0017(7) 0.0769(9) -0.0049(6)
O2 0.0813(9) 0.0494(7) 0.0923(9) -0.0019(6) 0.0630(8) 0.0005(6)
N1 0.0437(7) 0.0421(7) 0.0731(9) 0.0044(6) 0.0267(7) -0.0033(5)
N2 0.0528(9) 0.0774(11) 0.0703(10) 0.0027(8) 0.0106(8) 0.0041(8)
C1 0.0503(9) 0.0405(8) 0.0550(9) 0.0048(7) 0.0248(7) -0.0039(7)
C2 0.0602(11) 0.0498(10) 0.0757(12) -0.0028(8) 0.0266(9) -0.0141(8)
C3 0.0839(14) 0.0429(9) 0.0812(13) -0.0107(9) 0.0389(11) -0.0108(9)
C4 0.0769(13) 0.0455(10) 0.0897(14) -0.0060(9) 0.0424(11) 0.0040(9)
C5 0.0543(10) 0.0486(9) 0.0707(11) 0.0003(8) 0.0288(9) 0.0031(7)
C6 0.0478(8) 0.0406(8) 0.0463(8) 0.0051(6) 0.0213(7) -0.0010(6)
C7 0.0435(8) 0.0423(8) 0.0498(8) 0.0017(6) 0.0197(7) -0.0038(6)
C8 0.0479(8) 0.0377(8) 0.0542(9) 0.0052(6) 0.0264(7) -0.0030(6)
C9 0.0529(9) 0.0429(8) 0.0590(9) 0.0063(7) 0.0332(8) 0.0006(7)
C10 0.0443(8) 0.0387(8) 0.0462(8) 0.0044(6) 0.0227(7) 0.0016(6)
C11 0.0410(8) 0.0332(7) 0.0460(8) 0.0042(6) 0.0208(6) 0.0012(6)
C12 0.0442(8) 0.0426(8) 0.0465(8) 0.0047(6) 0.0219(7) 0.0010(6)
C13 0.0505(10) 0.0485(9) 0.0476(9) 0.0049(7) 0.0176(8) 0.0048(7)
C14 0.0426(8) 0.0372(7) 0.0524(9) -0.0011(6) 0.0208(7) -0.0011(6)
C15 0.0508(10) 0.0683(11) 0.0691(11) -0.0023(9) 0.0306(9) -0.0091(8)
C16 0.0502(11) 0.0864(15) 0.1056(18) -0.0208(13) 0.0396(12) -0.0157(10)
C17 0.0420(10) 0.0869(15) 0.1013(18) -0.0299(13) 0.0142(11) -0.0046(10)
C18 0.0620(12) 0.0841(15) 0.0640(12) -0.0065(10) 0.0028(10) 0.0058(10)
C19 0.0550(10) 0.0590(10) 0.0521(9) 0.0018(8) 0.0148(8) -0.0032(8)
C20 0.0490(9) 0.0443(8) 0.0507(8) 0.0049(7) 0.0265(7) 0.0037(6)
C21 0.0437(8) 0.0390(8) 0.0587(9) 0.0001(7) 0.0229(7) 0.0046(6)
C22 0.0657(11) 0.0444(9) 0.0663(11) 0.0024(8) 0.0328(9) -0.0024(8)
C23 0.0889(15) 0.0496(11) 0.1070(17) 0.0055(11) 0.0590(13) -0.0087(10)
C24 0.0760(14) 0.0491(11) 0.144(2) -0.0208(13) 0.0651(15) -0.0188(10)
C25 0.0607(12) 0.0698(13) 0.1021(16) -0.0343(12) 0.0366(11) -0.0124(10)
C26 0.0568(10) 0.0583(10) 0.0659(11) -0.0091(8) 0.0259(9) 0.0024(8)
C27 0.0449(10) 0.0655(12) 0.1219(18) -0.0031(12) 0.0314(11) -0.0033(8)

loop_
_atom_type_symbol
_atom_type_description
_atom_type_scat_dispersion_real
_atom_type_scat_dispersion_imag
_atom_type_scat_source
C C 0.0033 0.0016 'International Tables Vol C Tables 4.2.6.8 and 6.1.1.4'
H H 0.0000 0.0000 'International Tables Vol C Tables 4.2.6.8 and 6.1.1.4'
N N 0.0061 0.0033 'International Tables Vol C Tables 4.2.6.8 and 6.1.1.4'
O O 0.0106 0.0060 'International Tables Vol C Tables 4.2.6.8 and 6.1.1.4'

loop_
_geom_angle_atom_site_label_1
_geom_angle_atom_site_label_2
_geom_angle_atom_site_label_3
_geom_angle
C20 O2 H2 109.5
C1 N1 C8 107.92(13)
C1 N1 C27 123.52(14)
C8 N1 C27 127.59(14)
N1 C1 C2 129.88(15)
N1 C1 C6 108.43(13)
C2 C1 C6 121.69(15)
C3 C2 C1 117.43(17)
C3 C2 H2A 121.3
C1 C2 H2A 121.3
C2 C3 C4 121.76(16)
C2 C3 H3 119.1
C4 C3 H3 119.1
C5 C4 C3 120.97(17)
C5 C4 H4 119.5
C3 C4 H4 119.5
C4 C5 C6 119.29(17)
C4 C5 H5 120.4
C6 C5 H5 120.4
C5 C6 C1 118.87(14)
C5 C6 C7 134.50(15)
C1 C6 C7 106.62(13)
C8 C7 C6 107.74(13)
C8 C7 H7 126.1
C6 C7 H7 126.1
C7 C8 N1 109.27(13)
C7 C8 C9 128.60(14)
N1 C8 C9 121.55(13)
O1 C9 C10 120.78(14)
O1 C9 C8 116.33(13)
C10 C9 C8 122.79(13)
C20 C10 C9 117.79(13)
C20 C10 C11 120.69(13)
C9 C10 C11 121.41(13)
C12 C11 C14 119.76(13)
C12 C11 C10 119.63(13)
C14 C11 C10 120.58(13)
C11 C12 C13 122.44(14)
C11 C12 H12 118.8
C13 C12 H12 118.8
N2 C13 C12 179.0(2)
C19 C14 C15 118.20(15)
C19 C14 C11 120.78(14)
C15 C14 C11 120.94(14)
C16 C15 C14 120.96(19)
C16 C15 H15 119.5
C14 C15 H15 119.5
C17 C16 C15 120.0(2)
C17 C16 H16 120.0
C15 C16 H16 120.0
C18 C17 C16 120.10(18)
C18 C17 H17 119.9
C16 C17 H17 119.9
C17 C18 C19 120.4(2)
C17 C18 H18 119.8
C19 C18 H18 119.8
C14 C19 C18 120.29(19)
C14 C19 H19 119.9
C18 C19 H19 119.9
O2 C20 C10 121.77(14)
O2 C20 C21 113.62(13)
C10 C20 C21 124.61(13)
C22 C21 C26 119.44(16)
C22 C21 C20 122.15(15)
C26 C21 C20 118.28(15)
C23 C22 C21 119.75(18)
C23 C22 H22 120.1
C21 C22 H22 120.1
C24 C23 C22 120.5(2)
C24 C23 H23 119.8
C22 C23 H23 119.8
C23 C24 C25 120.09(18)
C23 C24 H24 120.0
C25 C24 H24 120.0
C26 C25 C24 120.3(2)
C26 C25 H25 119.9
C24 C25 H25 119.9
C25 C26 C21 119.96(19)
C25 C26 H26 120.0
C21 C26 H26 120.0
N1 C27 H27A 109.5
N1 C27 H27B 109.5
H27A C27 H27B 109.5
N1 C27 H27C 109.5
H27A C27 H27C 109.5
H27B C27 H27C 109.5

loop_
_geom_bond_atom_site_label_1
_geom_bond_atom_site_label_2
_geom_bond_distance
O1 C9 1.2772(19)
O2 C20 1.3011(18)
O2 H2 0.8200
N1 C1 1.377(2)
N1 C8 1.3884(19)
N1 C27 1.455(2)
N2 C13 1.142(2)
C1 C2 1.399(2)
C1 C6 1.406(2)
C2 C3 1.369(3)
C2 H2A 0.9300
C3 C4 1.394(3)
C3 H3 0.9300
C4 C5 1.365(2)
C4 H4 0.9300
C5 C6 1.400(2)
C5 H5 0.9300
C6 C7 1.417(2)
C7 C8 1.367(2)
C7 H7 0.9300
C8 C9 1.469(2)
C9 C10 1.429(2)
C10 C20 1.398(2)
C10 C11 1.490(2)
C11 C12 1.343(2)
C11 C14 1.483(2)
C12 C13 1.424(2)
C12 H12 0.9300
C14 C19 1.380(2)
C14 C15 1.393(2)
C15 C16 1.374(3)
C15 H15 0.9300
C16 C17 1.369(3)
C16 H16 0.9300
C17 C18 1.364(3)
C17 H17 0.9300
C18 C19 1.389(3)
C18 H18 0.9300
C19 H19 0.9300
C20 C21 1.480(2)
C21 C22 1.384(2)
C21 C26 1.387(2)
C22 C23 1.379(2)
C22 H22 0.9300
C23 C24 1.369(3)
C23 H23 0.9300
C24 C25 1.370(3)
C24 H24 0.9300
C25 C26 1.376(3)
C25 H25 0.9300
C26 H26 0.9300
C27 H27A 0.9600
C27 H27B 0.9600
C27 H27C 0.9600

loop_
_geom_hbond_atom_site_label_D
_geom_hbond_atom_site_label_H
_geom_hbond_atom_site_label_A
_geom_hbond_distance_DH
_geom_hbond_distance_HA
_geom_hbond_distance_DA
_geom_hbond_angle_DHA
C27 H27B O1 0.96 2.30 2.946(3) 124.1
O2 H2 O1 0.82 1.69 2.4318(17) 149.8

loop_
_geom_torsion_atom_site_label_1
_geom_torsion_atom_site_label_2
_geom_torsion_atom_site_label_3
_geom_torsion_atom_site_label_4
_geom_torsion
C8 N1 C1 C2 -178.40(17)
C27 N1 C1 C2 -8.9(3)
C8 N1 C1 C6 1.34(18)
C27 N1 C1 C6 170.82(17)
N1 C1 C2 C3 179.95(17)
C6 C1 C2 C3 0.2(3)
C1 C2 C3 C4 -0.3(3)
C2 C3 C4 C5 0.3(3)
C3 C4 C5 C6 -0.3(3)
C4 C5 C6 C1 0.2(3)
C4 C5 C6 C7 -178.19(18)
N1 C1 C6 C5 -179.96(14)
C2 C1 C6 C5 -0.2(2)
N1 C1 C6 C7 -1.16(17)
C2 C1 C6 C7 178.62(15)
C5 C6 C7 C8 179.06(17)
C1 C6 C7 C8 0.53(17)
C6 C7 C8 N1 0.29(17)
C6 C7 C8 C9 171.57(14)
C1 N1 C8 C7 -1.02(18)
C27 N1 C8 C7 -169.94(18)
C1 N1 C8 C9 -173.03(14)
C27 N1 C8 C9 18.1(3)
C7 C8 C9 O1 -136.62(17)
N1 C8 C9 O1 33.7(2)
C7 C8 C9 C10 39.9(2)
N1 C8 C9 C10 -149.79(15)
O1 C9 C10 C20 4.8(2)
C8 C9 C10 C20 -171.54(14)
O1 C9 C10 C11 -171.55(15)
C8 C9 C10 C11 12.1(2)
C20 C10 C11 C12 -113.85(16)
C9 C10 C11 C12 62.41(19)
C20 C10 C11 C14 68.05(18)
C9 C10 C11 C14 -115.70(16)
C14 C11 C12 C13 -179.13(13)
C10 C11 C12 C13 2.7(2)
C12 C11 C14 C19 -150.26(16)
C10 C11 C14 C19 27.8(2)
C12 C11 C14 C15 26.4(2)
C10 C11 C14 C15 -155.48(15)
C19 C14 C15 C16 2.4(3)
C11 C14 C15 C16 -174.32(16)
C14 C15 C16 C17 0.0(3)
C15 C16 C17 C18 -1.5(3)
C16 C17 C18 C19 0.6(3)
C15 C14 C19 C18 -3.4(3)
C11 C14 C19 C18 173.41(16)
C17 C18 C19 C14 1.9(3)
C9 C10 C20 O2 -0.2(2)
C11 C10 C20 O2 176.23(14)
C9 C10 C20 C21 179.83(14)
C11 C10 C20 C21 -3.8(2)
O2 C20 C21 C22 -128.88(17)
C10 C20 C21 C22 51.1(2)
O2 C20 C21 C26 46.9(2)
C10 C20 C21 C26 -133.13(17)
C26 C21 C22 C23 -0.7(3)
C20 C21 C22 C23 174.94(16)
C21 C22 C23 C24 1.8(3)
C22 C23 C24 C25 -1.0(3)
C23 C24 C25 C26 -0.8(3)
C24 C25 C26 C21 1.8(3)
C22 C21 C26 C25 -1.0(3)
C20 C21 C26 C25 -176.90(16)
